data_1513326
loop_
_publ_author_name
'Shevchenko, Anna'
'Belle, David Din'
'Tiittanen, Saara'
'Karjalainen, Arto'
'Tolvanen, Arto'
'Tanninen, Veli Pekka'
'Haarala, Jorma'
'M\"akel\"a, Mikko'
'Yliruusi, Jouko'
'Miroshnyk, Inna'

_publ_section_title
;
 Coupling Polymorphism/Solvatomorphism and Physical Stability Evaluation
 with Early Salt Synthesis Optimization of an Investigational Drug
;
_journal_issue 3
_journal_name_full 'Organic Process Research &amp; Development'
_journal_page_first 666
_journal_paper_doi 10.1021/op200026f
_journal_volume 15
_journal_year 2011
_chemical_formula_sum 'C18 H25 Cl N O2.5'
_chemical_formula_weight 330.84
_chemical_name_systematic
; 
 ? 
;
_space_group_IT_number 19
_symmetry_cell_setting orthorhombic
_symmetry_space_group_name_Hall 'P 2ac 2ab'
_symmetry_space_group_name_H-M 'P 21 21 21'
_atom_sites_solution_hydrogens geom
_atom_sites_solution_primary direct
_atom_sites_solution_secondary difmap
_audit_creation_method SHELXL-97
_cell_angle_alpha 90.00
_cell_angle_beta 90.00
_cell_angle_gamma 90.00
_cell_formula_units_Z 8
_cell_length_a 6.9608(2)
_cell_length_b 15.5830(7)
_cell_length_c 31.3056(13)
_cell_measurement_temperature 120(2)
_cell_measurement_theta_max 24.99
_cell_measurement_theta_min 2.60
_cell_volume 3395.7(2)
_computing_structure_refinement 'SHELXL-97 (Sheldrick, 1997)'
_computing_structure_solution 'SHELXS-97 (Sheldrick, 1990)'
_diffrn_ambient_temperature 120(2)
_diffrn_measured_fraction_theta_full 0.988
_diffrn_measured_fraction_theta_max 0.988
_diffrn_measurement_device_type KappaCCD
_diffrn_measurement_method multi-scan
_diffrn_radiation_monochromator graphite
_diffrn_radiation_source 'fine-focus sealed tube'
_diffrn_radiation_type MoK\a
_diffrn_radiation_wavelength 0.71073
_diffrn_reflns_av_R_equivalents 0.1091
_diffrn_reflns_av_sigmaI/netI 0.1171
_diffrn_reflns_limit_h_max 7
_diffrn_reflns_limit_h_min -8
_diffrn_reflns_limit_k_max 13
_diffrn_reflns_limit_k_min -18
_diffrn_reflns_limit_l_max 34
_diffrn_reflns_limit_l_min -37
_diffrn_reflns_number 13401
_diffrn_reflns_theta_full 24.99
_diffrn_reflns_theta_max 24.99
_diffrn_reflns_theta_min 2.60
_exptl_absorpt_coefficient_mu 0.236
_exptl_absorpt_correction_T_max 0.9768
_exptl_absorpt_correction_T_min 0.9543
_exptl_crystal_colour colourless
_exptl_crystal_density_diffrn 1.294
_exptl_crystal_density_method 'not measured'
_exptl_crystal_description block
_exptl_crystal_F_000 1416
_exptl_crystal_size_max 0.20
_exptl_crystal_size_mid 0.15
_exptl_crystal_size_min 0.10
_refine_diff_density_max 0.495
_refine_diff_density_min -0.371
_refine_diff_density_rms 0.089
_refine_ls_abs_structure_details 'Flack H D (1983), Acta Cryst. A39, 876-881'
_refine_ls_abs_structure_Flack 0.06(9)
_refine_ls_extinction_method none
_refine_ls_goodness_of_fit_ref 1.126
_refine_ls_hydrogen_treatment constr
_refine_ls_matrix_type full
_refine_ls_number_parameters 410
_refine_ls_number_reflns 5762
_refine_ls_number_restraints 0
_refine_ls_restrained_S_all 1.126
_refine_ls_R_factor_all 0.1111
_refine_ls_R_factor_gt 0.0685
_refine_ls_shift/su_max 0.001
_refine_ls_shift/su_mean 0.000
_refine_ls_structure_factor_coef Fsqd
_refine_ls_weighting_details 'calc w=1/[\s^2^(Fo^2^)+(0.0500P)^2^+0.0000P] where P=(Fo^2^+2Fc^2^)/3'
_refine_ls_weighting_scheme calc
_refine_ls_wR_factor_gt 0.1217
_refine_ls_wR_factor_ref 0.1352
_reflns_number_gt 4034
_reflns_number_total 5762
_reflns_threshold_expression >2sigma(I)
_cod_duplicate_entry 1502622
_cod_data_source_file op200026fsup1.cif
_cod_data_source_block ori2b
_cod_depositor_comments
;
The following automatic conversions were performed:

'_symmetry_cell_setting' tag value 'orthorombic' was replaced with
'orthorhombic' value as specified in the replacement file
'/home/robertas/cod-tools/perl-scripts/inputs/replacement_values.lst'.

Automatic conversion script
Id: cif_fix_values 3143 2015-03-26 13:38:13Z robertas 
;
_cod_original_sg_symbol_H-M P2(1)2(1)2(1)
_cod_database_code 1513326

loop_
_symmetry_equiv_pos_as_xyz
'x, y, z'
'-x+1/2, -y, z+1/2'
'x+1/2, -y+1/2, -z'
'-x, y+1/2, -z+1/2'

loop_
_atom_site_label
_atom_site_type_symbol
_atom_site_fract_x
_atom_site_fract_y
_atom_site_fract_z
_atom_site_U_iso_or_equiv
_atom_site_adp_type
_atom_site_occupancy
_atom_site_symmetry_multiplicity
_atom_site_calc_flag
_atom_site_refinement_flags
Cl1 Cl 0.52549(16) 0.83051(8) -0.17196(3) 0.0317(3) Uani 1 1 d .
Cl2 Cl -0.04045(15) 0.06380(8) -0.14174(4) 0.0298(3) Uani 1 1 d .
O1 O -0.1383(4) 0.5338(2) -0.12268(9) 0.0305(8) Uani 1 1 d .
O2 O 0.0985(4) 0.6383(2) -0.05497(9) 0.0288(8) Uani 1 1 d .
O3 O 0.6377(4) 0.34613(19) -0.18921(9) 0.0305(8) Uani 1 1 d .
O4 O 0.4123(4) 0.3257(2) -0.08747(8) 0.0238(7) Uani 1 1 d .
O5 O 0.1852(5) 0.4509(2) -0.27543(10) 0.0384(9) Uani 1 1 d .
H5A H 0.1411 0.4775 -0.2965 0.058 Uiso 1 1 d R
H5B H 0.74074 0.91228 -0.21334 0.058 Uiso 1 1 d R
N1 N 0.1194(5) 0.7658(2) -0.15431(10) 0.0221(9) Uani 1 1 d .
H1 H 0.2528 0.7686 -0.1538 0.027 Uiso 1 1 calc R
N2 N 0.3838(5) 0.1175(2) -0.14398(10) 0.0216(8) Uani 1 1 d .
H2 H 0.2508 0.1158 -0.1414 0.026 Uiso 1 1 calc R
C1 C -0.2165(8) 0.4654(3) -0.09801(17) 0.0452(15) Uani 1 1 d .
H1A H -0.1872 0.4105 -0.1119 0.068 Uiso 1 1 calc R
H1B H -0.3560 0.4723 -0.0959 0.068 Uiso 1 1 calc R
H1C H -0.1599 0.4662 -0.0693 0.068 Uiso 1 1 calc R
C2 C 0.0633(7) 0.5249(3) -0.12737(15) 0.0324(12) Uani 1 1 d .
H2A H 0.0923 0.4731 -0.1445 0.039 Uiso 1 1 calc R
H2B H 0.1236 0.5180 -0.0989 0.039 Uiso 1 1 calc R
C3 C 0.1462(6) 0.6045(3) -0.14958(14) 0.0251(11) Uani 1 1 d .
C4 C 0.3650(6) 0.6017(3) -0.14414(16) 0.0345(12) Uani 1 1 d .
H4A H 0.4227 0.6512 -0.1586 0.052 Uiso 1 1 calc R
H4B H 0.4152 0.5486 -0.1567 0.052 Uiso 1 1 calc R
H4C H 0.3971 0.6035 -0.1137 0.052 Uiso 1 1 calc R
C5 C 0.0901(7) 0.6014(3) -0.19709(13) 0.0336(13) Uani 1 1 d .
H5A H 0.1551 0.5519 -0.2107 0.040 Uiso 1 1 calc R
H5B H -0.0502 0.5921 -0.1994 0.040 Uiso 1 1 calc R
C6 C 0.1424(7) 0.6817(3) -0.22081(13) 0.0355(14) Uani 1 1 d .
H6A H 0.0955 0.6775 -0.2506 0.043 Uiso 1 1 calc R
H6B H 0.2840 0.6875 -0.2217 0.043 Uiso 1 1 calc R
C7 C 0.0562(7) 0.7603(3) -0.19976(12) 0.0334(13) Uani 1 1 d .
H7A H 0.0974 0.8125 -0.2153 0.040 Uiso 1 1 calc R
H7B H -0.0857 0.7570 -0.2010 0.040 Uiso 1 1 calc R
C8 C 0.0416(7) 0.8468(3) -0.13461(13) 0.0295(11) Uani 1 1 d .
H8A H -0.1000 0.8425 -0.1325 0.035 Uiso 1 1 calc R
H8B H 0.0725 0.8960 -0.1534 0.035 Uiso 1 1 calc R
C9 C 0.1242(7) 0.8627(3) -0.09067(13) 0.0307(12) Uani 1 1 d .
H9A H 0.2575 0.8842 -0.0933 0.037 Uiso 1 1 calc R
H9B H 0.0470 0.9068 -0.0757 0.037 Uiso 1 1 calc R
C10 C 0.1224(6) 0.7807(3) -0.06542(13) 0.0232(11) Uani 1 1 d .
C11 C 0.1003(6) 0.7053(3) -0.08424(13) 0.0221(11) Uani 1 1 d .
C12 C 0.0580(6) 0.6861(3) -0.13010(12) 0.0211(10) Uani 1 1 d .
H12 H -0.0846 0.6812 -0.1330 0.025 Uiso 1 1 calc R
C13 C 0.1181(6) 0.6770(4) -0.01596(14) 0.0334(12) Uani 1 1 d .
C14 C 0.1340(6) 0.7647(3) -0.01999(14) 0.0299(12) Uani 1 1 d .
C15 C 0.1452(7) 0.8149(4) 0.01681(16) 0.0500(17) Uani 1 1 d .
H15 H 0.1552 0.8756 0.0151 0.060 Uiso 1 1 calc R
C16 C 0.1411(8) 0.7733(6) 0.05603(18) 0.068(2) Uani 1 1 d .
H16 H 0.1455 0.8062 0.0816 0.081 Uiso 1 1 calc R
C17 C 0.1304(7) 0.6826(6) 0.05868(19) 0.067(2) Uani 1 1 d .
H17 H 0.1326 0.6557 0.0859 0.081 Uiso 1 1 calc R
C18 C 0.1169(7) 0.6332(4) 0.02254(16) 0.0510(17) Uani 1 1 d .
H18 H 0.1073 0.5724 0.0239 0.061 Uiso 1 1 calc R
C21 C 0.7082(7) 0.4185(3) -0.21208(14) 0.0321(13) Uani 1 1 d .
H21A H 0.6482 0.4205 -0.2404 0.048 Uiso 1 1 calc R
H21B H 0.8478 0.4138 -0.2152 0.048 Uiso 1 1 calc R
H21C H 0.6770 0.4711 -0.1963 0.048 Uiso 1 1 calc R
C22 C 0.4381(6) 0.3532(3) -0.18227(14) 0.0284(12) Uani 1 1 d .
H22A H 0.3790 0.3852 -0.2062 0.034 Uiso 1 1 calc R
H22B H 0.4146 0.3859 -0.1557 0.034 Uiso 1 1 calc R
C23 C 0.3430(6) 0.2634(3) -0.17863(13) 0.0220(11) Uani 1 1 d .
C24 C 0.1302(6) 0.2768(3) -0.16946(13) 0.0279(11) Uani 1 1 d .
H24A H 0.1154 0.3087 -0.1427 0.042 Uiso 1 1 calc R
H24B H 0.0666 0.2209 -0.1669 0.042 Uiso 1 1 calc R
H24C H 0.0718 0.3093 -0.1929 0.042 Uiso 1 1 calc R
C25 C 0.3789(7) 0.2185(3) -0.22121(13) 0.0276(11) Uani 1 1 d .
H25A H 0.3010 0.2472 -0.2434 0.033 Uiso 1 1 calc R
H25B H 0.5157 0.2260 -0.2290 0.033 Uiso 1 1 calc R
C26 C 0.3333(7) 0.1243(3) -0.22192(14) 0.0310(12) Uani 1 1 d .
H26A H 0.3745 0.0995 -0.2496 0.037 Uiso 1 1 calc R
H26B H 0.1928 0.1162 -0.2193 0.037 Uiso 1 1 calc R
C27 C 0.4343(6) 0.0777(3) -0.18559(13) 0.0270(11) Uani 1 1 d .
H27A H 0.3956 0.0166 -0.1855 0.032 Uiso 1 1 calc R
H27B H 0.5751 0.0804 -0.1899 0.032 Uiso 1 1 calc R
C28 C 0.4655(6) 0.0662(3) -0.10807(12) 0.0232(10) Uani 1 1 d .
H28A H 0.6068 0.0734 -0.1074 0.028 Uiso 1 1 calc R
H28B H 0.4373 0.0047 -0.1127 0.028 Uiso 1 1 calc R
C29 C 0.3815(7) 0.0944(3) -0.06556(13) 0.0267(11) Uani 1 1 d .
H29A H 0.2480 0.0732 -0.0629 0.032 Uiso 1 1 calc R
H29B H 0.4579 0.0699 -0.0419 0.032 Uiso 1 1 calc R
C30 C 0.3835(6) 0.1894(3) -0.06287(13) 0.0205(11) Uani 1 1 d .
C31 C 0.4074(6) 0.2389(3) -0.09735(14) 0.0216(11) Uani 1 1 d .
C32 C 0.4436(6) 0.2114(3) -0.14275(12) 0.0185(10) Uani 1 1 d .
H32 H 0.5852 0.2141 -0.1479 0.022 Uiso 1 1 calc R
C33 C 0.3897(6) 0.3290(3) -0.04340(13) 0.0256(11) Uani 1 1 d .
C34 C 0.3719(6) 0.2467(3) -0.02662(13) 0.0242(11) Uani 1 1 d .
C35 C 0.3602(7) 0.2368(3) 0.01733(14) 0.0339(13) Uani 1 1 d .
H35 H 0.3485 0.1813 0.0296 0.041 Uiso 1 1 calc R
C36 C 0.3658(7) 0.3086(4) 0.04274(14) 0.0362(14) Uani 1 1 d .
H36 H 0.3622 0.3024 0.0729 0.043 Uiso 1 1 calc R
C37 C 0.3767(6) 0.3912(4) 0.02467(15) 0.0347(13) Uani 1 1 d .
H37 H 0.3743 0.4399 0.0429 0.042 Uiso 1 1 calc R
C38 C 0.3908(7) 0.4033(3) -0.01906(14) 0.0317(12) Uani 1 1 d .
H38 H 0.4006 0.4587 -0.0315 0.038 Uiso 1 1 calc R

loop_
_atom_site_aniso_label
_atom_site_aniso_U_11
_atom_site_aniso_U_22
_atom_site_aniso_U_33
_atom_site_aniso_U_23
_atom_site_aniso_U_13
_atom_site_aniso_U_12
Cl1 0.0230(6) 0.0424(8) 0.0298(6) 0.0015(6) 0.0002(5) -0.0112(5)
Cl2 0.0166(5) 0.0297(8) 0.0431(7) -0.0058(6) 0.0014(5) -0.0020(5)
O1 0.0220(19) 0.028(2) 0.041(2) 0.0058(15) 0.0038(15) -0.0082(15)
O2 0.0236(18) 0.035(2) 0.0275(18) 0.0090(16) -0.0012(14) -0.0052(14)
O3 0.0209(18) 0.026(2) 0.0449(19) 0.0106(15) -0.0002(15) -0.0007(14)
O4 0.0241(19) 0.020(2) 0.0276(17) -0.0044(14) 0.0020(13) -0.0031(13)
O5 0.043(2) 0.044(2) 0.0286(18) -0.0008(17) 0.0040(16) 0.0011(17)
N1 0.020(2) 0.019(2) 0.027(2) 0.0014(17) -0.0035(17) -0.0037(16)
N2 0.0128(18) 0.025(2) 0.027(2) -0.0018(18) -0.0004(17) 0.0005(16)
C1 0.037(3) 0.043(4) 0.056(4) 0.012(3) 0.005(3) -0.012(3)
C2 0.027(3) 0.021(3) 0.049(3) -0.004(2) 0.002(2) 0.001(2)
C3 0.019(3) 0.022(3) 0.034(3) -0.007(2) 0.003(2) -0.001(2)
C4 0.022(3) 0.028(3) 0.054(3) -0.012(3) 0.001(3) 0.001(2)
C5 0.027(3) 0.038(3) 0.036(3) -0.015(2) 0.009(2) -0.009(2)
C6 0.029(3) 0.060(4) 0.017(2) -0.009(3) 0.003(2) -0.015(3)
C7 0.033(3) 0.044(4) 0.023(3) 0.010(2) -0.004(2) -0.014(3)
C8 0.028(3) 0.020(3) 0.041(3) 0.000(2) -0.001(2) 0.003(2)
C9 0.024(3) 0.029(3) 0.039(3) -0.009(2) -0.007(2) 0.001(2)
C10 0.016(2) 0.030(3) 0.023(2) -0.010(2) -0.002(2) 0.001(2)
C11 0.018(3) 0.026(3) 0.022(2) 0.005(2) 0.0024(19) -0.0008(19)
C12 0.018(2) 0.024(3) 0.021(2) 0.004(2) -0.0045(18) -0.0029(19)
C13 0.018(3) 0.059(4) 0.023(3) 0.003(3) -0.001(2) 0.001(3)
C14 0.011(2) 0.051(4) 0.028(3) -0.009(3) 0.000(2) 0.005(2)
C15 0.015(3) 0.097(5) 0.038(3) -0.032(4) -0.006(2) 0.006(3)
C16 0.016(3) 0.158(8) 0.029(4) -0.033(5) -0.001(2) 0.014(4)
C17 0.011(3) 0.153(8) 0.038(4) 0.008(5) -0.002(2) -0.009(4)
C18 0.026(3) 0.097(5) 0.030(3) 0.018(3) -0.009(2) -0.024(3)
C21 0.031(3) 0.028(3) 0.037(3) 0.005(2) 0.001(2) -0.001(2)
C22 0.028(3) 0.028(3) 0.029(3) 0.007(2) -0.001(2) 0.002(2)
C23 0.025(3) 0.018(3) 0.023(3) 0.005(2) 0.001(2) 0.0048(19)
C24 0.023(3) 0.021(3) 0.039(3) 0.003(2) 0.000(2) 0.002(2)
C25 0.027(3) 0.030(3) 0.026(2) 0.000(2) -0.002(2) 0.001(2)
C26 0.024(3) 0.037(4) 0.032(3) -0.011(3) 0.004(2) 0.003(2)
C27 0.015(2) 0.030(3) 0.035(3) -0.009(2) 0.003(2) 0.004(2)
C28 0.018(2) 0.019(3) 0.033(2) 0.004(2) -0.003(2) 0.002(2)
C29 0.019(3) 0.032(3) 0.029(3) 0.009(2) -0.005(2) -0.002(2)
C30 0.009(2) 0.029(3) 0.024(2) 0.001(2) -0.0027(19) -0.003(2)
C31 0.013(2) 0.022(3) 0.030(3) -0.003(2) -0.0046(19) -0.0006(18)
C32 0.011(2) 0.022(3) 0.022(2) 0.002(2) 0.0001(18) -0.0002(18)
C33 0.020(2) 0.034(3) 0.023(2) -0.006(2) -0.002(2) 0.000(2)
C34 0.010(2) 0.042(3) 0.020(3) 0.003(2) 0.0023(19) 0.001(2)
C35 0.024(3) 0.048(4) 0.030(3) 0.001(3) 0.000(2) 0.003(2)
C36 0.018(3) 0.065(5) 0.025(3) -0.005(3) 0.003(2) -0.008(3)
C37 0.020(3) 0.047(4) 0.037(3) -0.024(3) 0.000(2) -0.002(2)
C38 0.026(3) 0.036(3) 0.033(3) -0.008(2) 0.003(2) -0.003(2)

loop_
_atom_type_symbol
_atom_type_description
_atom_type_scat_dispersion_real
_atom_type_scat_dispersion_imag
_atom_type_scat_source
C C 0.0033 0.0016 'International Tables Vol C Tables 4.2.6.8 and 6.1.1.4'
H H 0.0000 0.0000 'International Tables Vol C Tables 4.2.6.8 and 6.1.1.4'
N N 0.0061 0.0033 'International Tables Vol C Tables 4.2.6.8 and 6.1.1.4'
O O 0.0106 0.0060 'International Tables Vol C Tables 4.2.6.8 and 6.1.1.4'
Cl Cl 0.1484 0.1585 'International Tables Vol C Tables 4.2.6.8 and 6.1.1.4'

loop_
_geom_angle_atom_site_label_1
_geom_angle_atom_site_label_2
_geom_angle_atom_site_label_3
_geom_angle
C2 O1 C1 111.2(4)
C13 O2 C11 104.9(4)
C22 O3 C21 110.8(3)
C31 O4 C33 104.7(3)
H5A O5 H5B 118.0
C7 N1 C8 109.4(3)
C7 N1 C12 110.3(3)
C8 N1 C12 112.4(3)
C7 N1 H1 108.2
C8 N1 H1 108.2
C12 N1 H1 108.2
C27 N2 C28 110.3(3)
C27 N2 C32 111.1(3)
C28 N2 C32 113.1(3)
C27 N2 H2 107.4
C28 N2 H2 107.4
C32 N2 H2 107.4
O1 C1 H1A 109.5
O1 C1 H1B 109.5
H1A C1 H1B 109.5
O1 C1 H1C 109.5
H1A C1 H1C 109.5
H1B C1 H1C 109.5
O1 C2 C3 109.9(4)
O1 C2 H2A 109.7
C3 C2 H2A 109.7
O1 C2 H2B 109.7
C3 C2 H2B 109.7
H2A C2 H2B 108.2
C4 C3 C2 107.5(4)
C4 C3 C12 112.1(4)
C2 C3 C12 109.8(4)
C4 C3 C5 111.0(4)
C2 C3 C5 108.5(4)
C12 C3 C5 107.9(4)
C3 C4 H4A 109.5
C3 C4 H4B 109.5
H4A C4 H4B 109.5
C3 C4 H4C 109.5
H4A C4 H4C 109.5
H4B C4 H4C 109.5
C6 C5 C3 113.0(4)
C6 C5 H5A 109.0
C3 C5 H5A 109.0
C6 C5 H5B 109.0
C3 C5 H5B 109.0
H5A C5 H5B 107.8
C5 C6 C7 111.3(4)
C5 C6 H6A 109.4
C7 C6 H6A 109.4
C5 C6 H6B 109.4
C7 C6 H6B 109.4
H6A C6 H6B 108.0
N1 C7 C6 110.2(4)
N1 C7 H7A 109.6
C6 C7 H7A 109.6
N1 C7 H7B 109.6
C6 C7 H7B 109.6
H7A C7 H7B 108.1
N1 C8 C9 112.0(4)
N1 C8 H8A 109.2
C9 C8 H8A 109.2
N1 C8 H8B 109.2
C9 C8 H8B 109.2
H8A C8 H8B 107.9
C10 C9 C8 109.6(4)
C10 C9 H9A 109.7
C8 C9 H9A 109.7
C10 C9 H9B 109.7
C8 C9 H9B 109.7
H9A C9 H9B 108.2
C11 C10 C14 106.9(4)
C11 C10 C9 121.5(4)
C14 C10 C9 131.5(4)
C10 C11 O2 112.0(4)
C10 C11 C12 128.9(4)
O2 C11 C12 118.7(4)
C11 C12 N1 105.1(3)
C11 C12 C3 117.9(4)
N1 C12 C3 111.5(3)
C11 C12 H12 107.3
N1 C12 H12 107.3
C3 C12 H12 107.3
O2 C13 C14 111.3(4)
O2 C13 C18 124.0(5)
C14 C13 C18 124.7(5)
C13 C14 C15 119.1(5)
C13 C14 C10 104.9(4)
C15 C14 C10 136.0(5)
C16 C15 C14 117.8(6)
C16 C15 H15 121.1
C14 C15 H15 121.1
C15 C16 C17 121.2(6)
C15 C16 H16 119.4
C17 C16 H16 119.4
C18 C17 C16 121.0(6)
C18 C17 H17 119.5
C16 C17 H17 119.5
C17 C18 C13 116.2(6)
C17 C18 H18 121.9
C13 C18 H18 121.9
O3 C21 H21A 109.5
O3 C21 H21B 109.5
H21A C21 H21B 109.5
O3 C21 H21C 109.5
H21A C21 H21C 109.5
H21B C21 H21C 109.5
O3 C22 C23 111.2(4)
O3 C22 H22A 109.4
C23 C22 H22A 109.4
O3 C22 H22B 109.4
C23 C22 H22B 109.4
H22A C22 H22B 108.0
C24 C23 C25 112.7(4)
C24 C23 C32 111.9(3)
C25 C23 C32 108.6(3)
C24 C23 C22 107.8(4)
C25 C23 C22 106.3(3)
C32 C23 C22 109.3(4)
C23 C24 H24A 109.5
C23 C24 H24B 109.5
H24A C24 H24B 109.5
C23 C24 H24C 109.5
H24A C24 H24C 109.5
H24B C24 H24C 109.5
C26 C25 C23 115.3(4)
C26 C25 H25A 108.5
C23 C25 H25A 108.5
C26 C25 H25B 108.5
C23 C25 H25B 108.5
H25A C25 H25B 107.5
C25 C26 C27 111.0(4)
C25 C26 H26A 109.4
C27 C26 H26A 109.4
C25 C26 H26B 109.4
C27 C26 H26B 109.4
H26A C26 H26B 108.0
N2 C27 C26 110.3(3)
N2 C27 H27A 109.6
C26 C27 H27A 109.6
N2 C27 H27B 109.6
C26 C27 H27B 109.6
H27A C27 H27B 108.1
N2 C28 C29 111.0(3)
N2 C28 H28A 109.4
C29 C28 H28A 109.4
N2 C28 H28B 109.4
C29 C28 H28B 109.4
H28A C28 H28B 108.0
C30 C29 C28 109.6(4)
C30 C29 H29A 109.8
C28 C29 H29A 109.8
C30 C29 H29B 109.8
C28 C29 H29B 109.8
H29A C29 H29B 108.2
C31 C30 C34 106.5(4)
C31 C30 C29 122.1(4)
C34 C30 C29 131.4(4)
C30 C31 O4 112.7(4)
C30 C31 C32 128.2(4)
O4 C31 C32 118.9(4)
C31 C32 N2 104.6(3)
C31 C32 C23 117.4(4)
N2 C32 C23 111.1(3)
C31 C32 H32 107.8
N2 C32 H32 107.8
C23 C32 H32 107.8
C38 C33 O4 125.1(4)
C38 C33 C34 124.3(4)
O4 C33 C34 110.6(4)
C35 C34 C33 118.8(4)
C35 C34 C30 135.5(5)
C33 C34 C30 105.5(3)
C36 C35 C34 118.9(5)
C36 C35 H35 120.6
C34 C35 H35 120.6
C35 C36 C37 120.9(4)
C35 C36 H36 119.5
C37 C36 H36 119.5
C38 C37 C36 121.7(5)
C38 C37 H37 119.2
C36 C37 H37 119.2
C37 C38 C33 115.4(5)
C37 C38 H38 122.3
C33 C38 H38 122.3

loop_
_geom_bond_atom_site_label_1
_geom_bond_atom_site_label_2
_geom_bond_distance
O1 C2 1.418(5)
O1 C1 1.424(5)
O2 C13 1.369(5)
O2 C11 1.389(5)
O3 C22 1.410(5)
O3 C21 1.423(5)
O4 C31 1.388(5)
O4 C33 1.389(5)
O5 H5A 0.8367
O5 H5B 0.8632
N1 C7 1.492(5)
N1 C8 1.505(5)
N1 C12 1.516(5)
N1 H1 0.9300
N2 C27 1.485(5)
N2 C28 1.492(5)
N2 C32 1.522(5)
N2 H2 0.9300
C1 H1A 0.9800
C1 H1B 0.9800
C1 H1C 0.9800
C2 C3 1.534(6)
C2 H2A 0.9900
C2 H2B 0.9900
C3 C4 1.533(6)
C3 C12 1.538(6)
C3 C5 1.538(6)
C4 H4A 0.9800
C4 H4B 0.9800
C4 H4C 0.9800
C5 C6 1.500(6)
C5 H5A 0.9900
C5 H5B 0.9900
C6 C7 1.515(6)
C6 H6A 0.9900
C6 H6B 0.9900
C7 H7A 0.9900
C7 H7B 0.9900
C8 C9 1.511(6)
C8 H8A 0.9900
C8 H8B 0.9900
C9 C10 1.503(6)
C9 H9A 0.9900
C9 H9B 0.9900
C10 C11 1.323(6)
C10 C14 1.446(6)
C11 C12 1.496(5)
C12 H12 1.0000
C13 C14 1.378(7)
C13 C18 1.385(6)
C14 C15 1.395(6)
C15 C16 1.389(8)
C15 H15 0.9500
C16 C17 1.417(9)
C16 H16 0.9500
C17 C18 1.372(8)
C17 H17 0.9500
C18 H18 0.9500
C21 H21A 0.9800
C21 H21B 0.9800
C21 H21C 0.9800
C22 C23 1.552(6)
C22 H22A 0.9900
C22 H22B 0.9900
C23 C24 1.523(6)
C23 C25 1.526(6)
C23 C32 1.552(6)
C24 H24A 0.9800
C24 H24B 0.9800
C24 H24C 0.9800
C25 C26 1.501(6)
C25 H25A 0.9900
C25 H25B 0.9900
C26 C27 1.522(6)
C26 H26A 0.9900
C26 H26B 0.9900
C27 H27A 0.9900
C27 H27B 0.9900
C28 C29 1.519(6)
C28 H28A 0.9900
C28 H28B 0.9900
C29 C30 1.482(6)
C29 H29A 0.9900
C29 H29B 0.9900
C30 C31 1.337(6)
C30 C34 1.447(6)
C31 C32 1.505(6)
C32 H32 1.0000
C33 C38 1.387(6)
C33 C34 1.391(6)
C34 C35 1.387(5)
C35 C36 1.373(7)
C35 H35 0.9500
C36 C37 1.409(7)
C36 H36 0.9500
C37 C38 1.385(6)
C37 H37 0.9500
C38 H38 0.9500
